data_4506134
loop_
_publ_author_name
'Walsh, Rosa D.'
'Smith, Jessica M.'
'Hanks, Timothy W.'
'Pennington, William T.'

_publ_section_title
;
 Computational and Crystallographic Studies of Pseudo-Polyhalides
;
_journal_issue 6
_journal_name_full 'Crystal Growth &amp; Design'
_journal_page_first 2759
_journal_paper_doi 10.1021/cg201231t
_journal_volume 12
_journal_year 2012
_chemical_formula_sum 'C27 H52 I7 O14 Rb'
_chemical_formula_weight 1574.46
_chemical_name_systematic
; 
 ? 
;
_space_group_IT_number 191
_symmetry_space_group_name_Hall '-P 6 2'
_symmetry_space_group_name_H-M 'P 6/m m m'
_atom_sites_solution_hydrogens geom
_atom_sites_solution_primary direct
_atom_sites_solution_secondary difmap
_audit_creation_method SHELXL-97
_cell_angle_alpha 90.00
_cell_angle_beta 90.00
_cell_angle_gamma 120.00
_cell_formula_units_Z 2
_cell_length_a 14.660(2)
_cell_length_b 14.660(2)
_cell_length_c 8.9500(18)
_cell_measurement_temperature 293(2)
_cell_volume 1665.8(5)
_computing_structure_refinement 'SHELXL-97 (Sheldrick, 1997)'
_computing_structure_solution 'SHELXS-97 (Sheldrick, 1990)'
_diffrn_ambient_temperature 293(2)
_diffrn_measured_fraction_theta_full 0.997
_diffrn_measured_fraction_theta_max 0.997
_diffrn_radiation_monochromator graphite
_diffrn_radiation_source 'fine-focus sealed tube'
_diffrn_radiation_type MoK\a
_diffrn_radiation_wavelength 0.71073
_diffrn_reflns_av_R_equivalents 0.1226
_diffrn_reflns_av_sigmaI/netI 0.0299
_diffrn_reflns_limit_h_max 18
_diffrn_reflns_limit_h_min -18
_diffrn_reflns_limit_k_max 18
_diffrn_reflns_limit_k_min -16
_diffrn_reflns_limit_l_max 11
_diffrn_reflns_limit_l_min -11
_diffrn_reflns_number 16012
_diffrn_reflns_theta_full 26.38
_diffrn_reflns_theta_max 26.38
_diffrn_reflns_theta_min 2.78
_exptl_absorpt_coefficient_mu 8.045
_exptl_crystal_density_diffrn 3.139
_exptl_crystal_density_method 'not measured'
_exptl_crystal_F_000 1468
_refine_diff_density_max 2.531
_refine_diff_density_min -2.664
_refine_diff_density_rms 0.517
_refine_ls_extinction_method none
_refine_ls_goodness_of_fit_ref 1.191
_refine_ls_hydrogen_treatment mixed
_refine_ls_matrix_type full
_refine_ls_number_parameters 16
_refine_ls_number_reflns 728
_refine_ls_number_restraints 0
_refine_ls_restrained_S_all 1.191
_refine_ls_R_factor_all 0.2294
_refine_ls_R_factor_gt 0.2294
_refine_ls_shift/su_max 0.065
_refine_ls_shift/su_mean 0.021
_refine_ls_structure_factor_coef Fsqd
_refine_ls_weighting_details 'calc w=1/[\s^2^(Fo^2^)+(0.0360P)^2^+490.0000P] where P=(Fo^2^+2Fc^2^)/3'
_refine_ls_weighting_scheme calc
_refine_ls_wR_factor_gt 0.4117
_refine_ls_wR_factor_ref 0.4117
_reflns_number_gt 725
_reflns_number_total 728
_reflns_threshold_expression >2sigma(I)
_cod_data_source_file cg201231t_si_001.cif
_cod_data_source_block cd0327a
_cod_database_code 4506134

loop_
_symmetry_equiv_pos_as_xyz
'x, y, z'
'-y, x-y, z'
'-x+y, -x, z'
'-x, -y, z'
'y, -x+y, z'
'x-y, x, z'
'y, x, -z'
'x-y, -y, -z'
'-x, -x+y, -z'
'-y, -x, -z'
'-x+y, y, -z'
'x, x-y, -z'
'-x, -y, -z'
'y, -x+y, -z'
'x-y, x, -z'
'x, y, -z'
'-y, x-y, -z'
'-x+y, -x, -z'
'-y, -x, z'
'-x+y, y, z'
'x, x-y, z'
'y, x, z'
'x-y, -y, z'
'-x, -x+y, z'

loop_
_atom_site_label
_atom_site_type_symbol
_atom_site_fract_x
_atom_site_fract_y
_atom_site_fract_z
_atom_site_U_iso_or_equiv
_atom_site_adp_type
_atom_site_occupancy
_atom_site_symmetry_multiplicity
_atom_site_calc_flag
_atom_site_refinement_flags
I1 I 0.6667 0.3333 0.5000 0.059(3) Uani 1 12 d S
I2 I 0.42969(18) 0.8594(4) 0.7984(6) 0.0792(18) Uani 1 2 d S
C1 C 0.5000 1.0000 0.98(5) 0.18(8) Uiso 1 4 d S
Rb1 Rb 0.0000 0.0000 1.052(4) 0.090(14) Uani 0.50 12 d SP

loop_
_atom_site_aniso_label
_atom_site_aniso_U_11
_atom_site_aniso_U_22
_atom_site_aniso_U_33
_atom_site_aniso_U_23
_atom_site_aniso_U_13
_atom_site_aniso_U_12
I1 0.075(4) 0.075(4) 0.026(4) 0.000 0.000 0.038(2)
I2 0.078(3) 0.055(3) 0.097(3) -0.022(3) -0.0109(14) 0.0276(13)
Rb1 0.085(15) 0.085(15) 0.10(4) 0.000 0.000 0.042(7)

loop_
_atom_type_symbol
_atom_type_description
_atom_type_scat_dispersion_real
_atom_type_scat_dispersion_imag
_atom_type_scat_source
C C 0.0033 0.0016 'International Tables Vol C Tables 4.2.6.8 and 6.1.1.4'
H H 0.0000 0.0000 'International Tables Vol C Tables 4.2.6.8 and 6.1.1.4'
O O 0.0106 0.0060 'International Tables Vol C Tables 4.2.6.8 and 6.1.1.4'
Rb Rb -0.9393 2.9676 'International Tables Vol C Tables 4.2.6.8 and 6.1.1.4'
I I -0.4742 1.8119 'International Tables Vol C Tables 4.2.6.8 and 6.1.1.4'

loop_
_geom_angle_atom_site_label_1
_geom_angle_atom_site_label_2
_geom_angle_atom_site_label_3
_geom_angle
_geom_angle_site_symmetry_1
_geom_angle_site_symmetry_3
I2 I1 I2 140.52(6) 5 13_666
I2 I1 I2 95.02(16) 5 14_556
I2 I1 I2 71.60(13) 13_666 14_556
I2 I1 I2 71.60(13) 5 4_665
I2 I1 I2 95.02(16) 13_666 4_665
I2 I1 I2 140.52(6) 14_556 4_665
I2 I1 I2 71.60(13) 5 6_655
I2 I1 I2 140.52(6) 13_666 6_655
I2 I1 I2 140.52(6) 14_556 6_655
I2 I1 I2 71.60(13) 4_665 6_655
I2 I1 I2 140.52(6) 5 15_656
I2 I1 I2 71.60(13) 13_666 15_656
I2 I1 I2 71.60(13) 14_556 15_656
I2 I1 I2 140.52(6) 4_665 15_656
I2 I1 I2 95.02(16) 6_655 15_656
C1 I2 C1 6(10) . 13_677
C1 I2 I2 42(8) . 4_675
C1 I2 I2 48(6) 13_677 4_675
C1 I2 I2 48(8) . 16_557
C1 I2 I2 42(6) 13_677 16_557
I2 I2 I2 90.000(1) 4_675 16_557
C1 I2 I1 175(8) . 13_666
C1 I2 I1 179(6) 13_677 13_666
I2 I2 I1 132.49(8) 4_675 13_666
I2 I2 I1 137.51(8) 16_557 13_666
C1 C1 I2 132(8) 13_677 .
C1 C1 I2 132(7) 13_677 4_675
I2 C1 I2 96(10) . 4_675
C1 C1 I2 42(5) 13_677 13_677
I2 C1 I2 174(10) . 13_677
I2 C1 I2 90.3(15) 4_675 13_677
C1 C1 I2 42(7) 13_677 16_557
I2 C1 I2 90.3(15) . 16_557
I2 C1 I2 174(10) 4_675 16_557
I2 C1 I2 84(10) 13_677 16_557

loop_
_geom_bond_atom_site_label_1
_geom_bond_atom_site_label_2
_geom_bond_distance
_geom_bond_site_symmetry_2
I1 I2 3.622(5) 5
I1 I2 3.622(5) 13_666
I1 I2 3.622(5) 14_556
I1 I2 3.622(5) 4_665
I1 I2 3.622(5) 6_655
I1 I2 3.622(5) 15_656
I2 C1 2.4(3) .
I2 C1 2.7(3) 13_677
I2 I2 3.571(9) 4_675
I2 I2 3.608(10) 16_557
I2 I1 3.622(5) 13_666
C1 C1 0.4(8) 13_677
C1 I2 2.4(3) 4_675
C1 I2 2.7(3) 13_677
C1 I2 2.7(3) 16_557
Rb1 Rb1 0.93(8) 13_557
